data_4322502
loop_
_publ_author_name
'Ronald J. Cross'
'Louis J. Farrugia'
'Duncan R. McArthur'
'Robert D. Peacock'
'Douglas S. C. Taylor'

_publ_section_title
;
 Syntheses, Crystal Structures, and CD Spectra of Simple Heterobimetallic
 Transition Metal Binaphtholates
;
_journal_name_full 'Inorganic Chemistry'
_journal_page_first 5698
_journal_page_last 5702
_journal_paper_doi 10.1021/ic990414x
_journal_volume 38
_journal_year 1999
_chemical_formula_moiety 'C84 H84 O12 FE1 LI3'
_chemical_formula_sum 'C84 H84 Fe Li3 O12'
_chemical_formula_weight 1362.18
_chemical_name_systematic
;
 ?
;
_space_group_IT_number 182
_symmetry_cell_setting hexagonal
_symmetry_space_group_name_Hall 'P 6c 2c'
_symmetry_space_group_name_H-M 'P 63 2 2'
_atom_sites_solution_hydrogens geom
_atom_sites_solution_primary direct
_atom_sites_solution_secondary difmap
_audit_creation_method SHELXL-97
_cell_angle_alpha 90.00
_cell_angle_beta 90.00
_cell_angle_gamma 120.00
_cell_formula_units_Z 2
_cell_length_a 14.8971(15)
_cell_length_b 14.8971(15)
_cell_length_c 19.2849(19)
_cell_measurement_reflns_used 25
_cell_measurement_temperature 291(2)
_cell_measurement_theta_max 18.33
_cell_measurement_theta_min 9.86
_cell_volume 3706.4(6)
_computing_cell_refinement 'CAD4 Express (Enraf Nonius, 1992)'
_computing_data_collection 'CAD4 Express (Enraf Nonius, 1992)'
_computing_data_reduction 'XCAD4 (Harms & Wocadlo, 1995)'
_computing_molecular_graphics 'Ortep-3 for Windows (Farrugia, 1997)'
_computing_publication_material 'WinGX publication routines (Farrugia, 1998)'
_computing_structure_refinement 'SHELXL-97 (Sheldrick, 1997)'
_computing_structure_solution 'SHELXS-97 (Sheldrick, 1997)'
_diffrn_ambient_temperature 291(2)
_diffrn_measured_fraction_theta_full 0.993
_diffrn_measured_fraction_theta_max 0.993
_diffrn_measurement_device_type '\k-geometry diffractometer'
_diffrn_measurement_method 'non-profiled omega scans'
_diffrn_radiation_monochromator graphite
_diffrn_radiation_source 'fine-focus sealed tube'
_diffrn_radiation_type MoK\a
_diffrn_radiation_wavelength 0.71073
_diffrn_reflns_av_R_equivalents 0.0335
_diffrn_reflns_av_sigmaI/netI 0.0544
_diffrn_reflns_limit_h_max 2
_diffrn_reflns_limit_h_min -18
_diffrn_reflns_limit_k_max 10
_diffrn_reflns_limit_k_min -16
_diffrn_reflns_limit_l_max 2
_diffrn_reflns_limit_l_min -23
_diffrn_reflns_number 5291
_diffrn_reflns_theta_full 26.02
_diffrn_reflns_theta_max 26.02
_diffrn_reflns_theta_min 2.64
_diffrn_standards_decay_% 3
_diffrn_standards_interval_time 120
_diffrn_standards_number 3
_exptl_absorpt_coefficient_mu 0.265
_exptl_absorpt_correction_T_max 0.9248
_exptl_absorpt_correction_T_min 0.8468
_exptl_absorpt_correction_type none
_exptl_crystal_colour red-orange
_exptl_crystal_density_diffrn 1.221
_exptl_crystal_density_method 'not measured'
_exptl_crystal_description prism
_exptl_crystal_F_000 1438
_exptl_crystal_size_max 0.65
_exptl_crystal_size_mid 0.32
_exptl_crystal_size_min 0.30
_refine_diff_density_max 0.320
_refine_diff_density_min -0.565
_refine_diff_density_rms 0.091
_refine_ls_abs_structure_details 'Flack H D (1983), Acta Cryst. A39, 876-881'
_refine_ls_abs_structure_Flack -0.12(7)
_refine_ls_extinction_method none
_refine_ls_goodness_of_fit_ref 0.928
_refine_ls_hydrogen_treatment mixed
_refine_ls_matrix_type full
_refine_ls_number_parameters 143
_refine_ls_number_reflns 2437
_refine_ls_number_restraints 0
_refine_ls_restrained_S_all 0.928
_refine_ls_R_factor_all 0.1331
_refine_ls_R_factor_gt 0.0843
_refine_ls_shift/su_max 0.002
_refine_ls_shift/su_mean 0.000
_refine_ls_structure_factor_coef Fsqd
_refine_ls_weighting_details 'calc w=1/[\s^2^(Fo^2^)+(0.1680P)^2^+0.0000P] where P=(Fo^2^+2Fc^2^)/3'
_refine_ls_weighting_scheme calc
_refine_ls_wR_factor_gt 0.2190
_refine_ls_wR_factor_ref 0.2540
_reflns_number_gt 1198
_reflns_number_total 2437
_reflns_threshold_expression >2sigma(I)
_cod_data_source_file ic990414x_2.cif
_cod_data_source_block ronc2-Li3[Fe(binol)3].6THF
_cod_database_code 4322502

loop_
_symmetry_equiv_pos_as_xyz
'x, y, z'
'x-y, x, z+1/2'
'-y, x-y, z'
'-x, -y, z+1/2'
'-x+y, -x, z'
'y, -x+y, z+1/2'
'x-y, -y, -z'
'-y, -x, -z+1/2'
'-x, -x+y, -z'
'-x+y, y, -z+1/2'
'y, x, -z'
'x, x-y, -z+1/2'

loop_
_atom_site_label
_atom_site_type_symbol
_atom_site_fract_x
_atom_site_fract_y
_atom_site_fract_z
_atom_site_U_iso_or_equiv
_atom_site_adp_type
_atom_site_occupancy
_atom_site_symmetry_multiplicity
_atom_site_calc_flag
_atom_site_refinement_flags
_atom_site_disorder_assembly
_atom_site_disorder_group
Fe1 Fe 0.0000 0.0000 0.0000 0.0647(5) Uani 1 6 d S . .
Li1 Li -0.2010(9) 0.0000 0.0000 0.115(6) Uani 1 2 d S . .
O1 O -0.1342(3) -0.0623(3) -0.05241(15) 0.0706(9) Uani 1 1 d . . .
O100 O -0.3106(5) -0.0147(7) -0.0635(4) 0.210(4) Uani 1 1 d G . .
C101 C -0.2954(9) 0.0213(9) -0.1330(5) 0.212(7) Uani 1 1 d G . .
H10A H -0.2322 0.0277 -0.1520 0.254 Uiso 1 1 d G . .
H10B H -0.2918 0.0881 -0.1358 0.254 Uiso 1 1 d G . .
C102 C -0.3914(12) -0.0626(12) -0.1714(4) 0.310(13) Uani 1 1 d G . .
H10C H -0.4188 -0.0309 -0.2024 0.372 Uiso 1 1 d G . .
H10D H -0.3733 -0.1060 -0.1986 0.372 Uiso 1 1 d G . .
C103 C -0.4725(7) -0.1279(10) -0.1161(7) 0.348(15) Uani 1 1 d G . .
H10E H -0.4905 -0.2000 -0.1186 0.417 Uiso 1 1 d G . .
H10F H -0.5350 -0.1235 -0.1215 0.417 Uiso 1 1 d G . .
C104 C -0.4174(6) -0.0783(11) -0.0473(4) 0.312(12) Uani 1 1 d G . .
H10G H -0.4448 -0.0371 -0.0276 0.374 Uiso 1 1 d G . .
H10H H -0.4271 -0.1315 -0.0142 0.374 Uiso 1 1 d G . .
C111 C -0.1793(4) -0.1564(4) -0.0790(3) 0.0692(14) Uani 1 1 d . . .
C112 C -0.2346(4) -0.2445(4) -0.0381(3) 0.0667(12) Uani 1 1 d . . .
C113 C -0.2768(5) -0.3438(5) -0.0706(3) 0.0800(16) Uani 1 1 d . . .
C114 C -0.3232(5) -0.4365(5) -0.0333(5) 0.095(2) Uani 1 1 d . . .
H114 H -0.3260 -0.4351 0.0148 0.114 Uiso 1 1 calc R . .
C115 C -0.3653(6) -0.5311(6) -0.0678(6) 0.119(3) Uani 1 1 d . . .
H115 H -0.3963 -0.5917 -0.0417 0.143 Uiso 1 1 calc R . .
C116 C -0.3632(8) -0.5389(8) -0.1400(5) 0.122(3) Uani 1 1 d . . .
H116 H -0.3921 -0.6030 -0.1619 0.147 Uiso 1 1 calc R . .
C117 C -0.3186(8) -0.4521(9) -0.1757(5) 0.120(3) Uani 1 1 d . . .
H117 H -0.3170 -0.4560 -0.2237 0.144 Uiso 1 1 calc R . .
C118 C -0.2730(5) -0.3528(6) -0.1442(4) 0.090(2) Uani 1 1 d . . .
C119 C -0.2206(6) -0.2591(7) -0.1846(4) 0.101(2) Uani 1 1 d . . .
H119 H -0.2185 -0.2628 -0.2327 0.121 Uiso 1 1 calc R . .
C120 C -0.1740(5) -0.1649(6) -0.1524(3) 0.0853(16) Uani 1 1 d . . .
H120 H -0.1381 -0.1050 -0.1788 0.102 Uiso 1 1 calc R . .

loop_
_atom_site_aniso_label
_atom_site_aniso_U_11
_atom_site_aniso_U_22
_atom_site_aniso_U_33
_atom_site_aniso_U_23
_atom_site_aniso_U_13
_atom_site_aniso_U_12
Fe1 0.0653(6) 0.0653(6) 0.0635(8) 0.000 0.000 0.0327(3)
Li1 0.070(5) 0.130(13) 0.166(15) -0.072(14) -0.036(7) 0.065(6)
O1 0.075(2) 0.071(2) 0.0672(17) -0.001(2) -0.0048(16) 0.038(2)
O100 0.156(8) 0.309(12) 0.217(7) 0.052(9) 0.013(7) 0.156(9)
C101 0.236(17) 0.180(13) 0.185(9) 0.053(10) 0.105(12) 0.078(13)
C102 0.25(2) 0.209(17) 0.274(19) -0.068(16) -0.010(18) -0.035(16)
C103 0.22(2) 0.33(3) 0.37(3) -0.11(3) -0.17(2) 0.05(2)
C104 0.085(7) 0.41(3) 0.37(3) 0.02(2) -0.013(12) 0.067(12)
C111 0.062(3) 0.077(3) 0.068(3) -0.009(3) -0.006(3) 0.034(3)
C112 0.057(3) 0.065(3) 0.076(3) -0.009(3) -0.004(2) 0.030(2)
C113 0.073(4) 0.078(4) 0.095(4) -0.025(3) -0.004(3) 0.042(3)
C114 0.082(4) 0.079(4) 0.134(6) -0.019(4) 0.004(4) 0.047(4)
C115 0.087(5) 0.066(4) 0.195(9) -0.008(5) 0.006(5) 0.031(4)
C116 0.122(7) 0.102(6) 0.143(8) -0.036(6) -0.009(6) 0.057(6)
C117 0.120(7) 0.146(8) 0.120(6) -0.071(6) -0.034(6) 0.085(6)
C118 0.070(4) 0.102(5) 0.097(4) -0.047(4) -0.011(3) 0.042(4)
C119 0.106(5) 0.126(6) 0.075(4) -0.022(4) -0.009(4) 0.061(5)
C120 0.085(4) 0.102(5) 0.067(3) -0.003(3) 0.003(3) 0.046(3)

loop_
_atom_type_symbol
_atom_type_description
_atom_type_scat_dispersion_real
_atom_type_scat_dispersion_imag
_atom_type_scat_source
Fe Fe 0.3463 0.8444 'International Tables Vol C Tables 4.2.6.8 and 6.1.1.4'
Li Li -0.0003 0.0001 'International Tables Vol C Tables 4.2.6.8 and 6.1.1.4'
O O 0.0106 0.0060 'International Tables Vol C Tables 4.2.6.8 and 6.1.1.4'
C C 0.0033 0.0016 'International Tables Vol C Tables 4.2.6.8 and 6.1.1.4'
H H 0.0000 0.0000 'International Tables Vol C Tables 4.2.6.8 and 6.1.1.4'

loop_
_geom_angle_atom_site_label_1
_geom_angle_atom_site_label_2
_geom_angle_atom_site_label_3
_geom_angle
_geom_angle_site_symmetry_1
_geom_angle_site_symmetry_3
_geom_angle_publ_flag
O1 Fe1 O1 96.86(11) 7 11 ?
O1 Fe1 O1 80.2(2) 7 . ?
O1 Fe1 O1 86.3(2) 11 . ?
O1 Fe1 O1 96.86(11) 7 9 ?
O1 Fe1 O1 96.86(11) 11 9 ?
O1 Fe1 O1 175.9(3) . 9 ?
O1 Fe1 O1 86.3(2) 7 5 ?
O1 Fe1 O1 175.9(3) 11 5 ?
O1 Fe1 O1 96.85(11) . 5 ?
O1 Fe1 O1 80.2(2) 9 5 ?
O1 Fe1 O1 175.9(3) 7 3 ?
O1 Fe1 O1 80.2(2) 11 3 ?
O1 Fe1 O1 96.85(11) . 3 ?
O1 Fe1 O1 86.3(2) 9 3 ?
O1 Fe1 O1 96.86(11) 5 3 ?
O1 Fe1 Li1 40.08(12) 7 . ?
O1 Fe1 Li1 92.03(13) 11 . ?
O1 Fe1 Li1 40.08(12) . . ?
O1 Fe1 Li1 136.87(11) 9 . ?
O1 Fe1 Li1 92.03(13) 5 . ?
O1 Fe1 Li1 136.87(11) 3 . ?
O1 Fe1 Li1 136.87(11) 7 3 ?
O1 Fe1 Li1 40.07(12) 11 3 ?
O1 Fe1 Li1 92.03(13) . 3 ?
O1 Fe1 Li1 92.03(13) 9 3 ?
O1 Fe1 Li1 136.87(11) 5 3 ?
O1 Fe1 Li1 40.08(12) 3 3 ?
Li1 Fe1 Li1 120.0 . 3 ?
O1 Fe1 Li1 92.03(13) 7 5 ?
O1 Fe1 Li1 136.87(11) 11 5 ?
O1 Fe1 Li1 136.87(11) . 5 ?
O1 Fe1 Li1 40.07(12) 9 5 ?
O1 Fe1 Li1 40.08(12) 5 5 ?
O1 Fe1 Li1 92.03(13) 3 5 ?
Li1 Fe1 Li1 120.0 . 5 ?
Li1 Fe1 Li1 120.0 3 5 ?
O1 Li1 O1 83.0(5) 7 . ?
O1 Li1 O100 160.8(3) 7 . ?
O1 Li1 O100 102.6(2) . . ?
O1 Li1 O100 102.6(2) 7 7 ?
O1 Li1 O100 160.8(3) . 7 ?
O100 Li1 O100 78.3(6) . 7 ?
O1 Li1 Fe1 41.5(3) 7 . ?
O1 Li1 Fe1 41.5(3) . . ?
O100 Li1 Fe1 140.9(3) . . ?
O100 Li1 Fe1 140.9(3) 7 . ?
C111 O1 Li1 126.7(4) . . ?
C111 O1 Fe1 123.3(3) . . ?
Li1 O1 Fe1 98.4(3) . . ?
C101 O100 C104 111.9 . . ?
C101 O100 Li1 125.5(7) . . ?
C104 O100 Li1 122.0(7) . . ?
O100 C101 C102 103.9 . . ?
C103 C102 C101 107.2 . . ?
C102 C103 C104 103.4 . . ?
O100 C104 C103 106.4 . . ?
O1 C111 C112 121.9(4) . . ?
O1 C111 C120 117.3(5) . . ?
C112 C111 C120 120.7(6) . . ?
C111 C112 C113 118.2(5) . . ?
C111 C112 C112 120.4(4) . 11 ?
C113 C112 C112 121.3(5) . 11 ?
C114 C113 C118 116.2(6) . . ?
C114 C113 C112 122.8(6) . . ?
C118 C113 C112 120.9(7) . . ?
C115 C114 C113 120.4(8) . . ?
C114 C115 C116 122.8(9) . . ?
C117 C116 C115 117.4(8) . . ?
C116 C117 C118 123.0(9) . . ?
C117 C118 C113 120.1(9) . . ?
C117 C118 C119 121.6(7) . . ?
C113 C118 C119 118.3(6) . . ?
C120 C119 C118 120.1(6) . . ?
C119 C120 C111 121.4(7) . . ?

loop_
_geom_bond_atom_site_label_1
_geom_bond_atom_site_label_2
_geom_bond_distance
_geom_bond_site_symmetry_2
_geom_bond_publ_flag
Fe1 O1 2.006(3) 7 ?
Fe1 O1 2.006(3) 11 ?
Fe1 O1 2.006(3) . ?
Fe1 O1 2.006(3) 9 ?
Fe1 O1 2.006(3) 5 ?
Fe1 O1 2.006(3) 3 ?
Fe1 Li1 2.995(13) . ?
Fe1 Li1 2.995(13) 3 ?
Fe1 Li1 2.995(13) 5 ?
Li1 O1 1.949(11) 7 ?
Li1 O1 1.949(11) . ?
Li1 O100 1.963(12) . ?
Li1 O100 1.963(12) 7 ?
O1 C111 1.318(7) . ?
O100 C101 1.4194 . ?
O100 C104 1.4204 . ?
C101 C102 1.5404 . ?
C102 C103 1.5395 . ?
C103 C104 1.5399 . ?
C111 C112 1.394(7) . ?
C111 C120 1.426(7) . ?
C112 C113 1.431(8) . ?
C112 C112 1.492(10) 11 ?
C113 C114 1.394(10) . ?
C113 C118 1.430(9) . ?
C114 C115 1.392(10) . ?
C115 C116 1.399(12) . ?
C116 C117 1.315(13) . ?
C117 C118 1.419(11) . ?
C118 C119 1.441(11) . ?
C119 C120 1.365(10) . ?
